data_4114776
loop_
_publ_author_name
'Susan E. Gibson'
'Hasim Ibrahim'
'Jonathan W. Steed'

_publ_section_title
;
 Intermolecular Interactions in (Arene)chromium Carbonyl Compounds:
 Prediction of Chiral Crystal Packing from Racemate Structure
;
_journal_name_full 'Journal of the American Chemical Society'
_journal_page_first 5109
_journal_page_last 5116
_journal_paper_doi 10.1021/ja012141m
_journal_volume 124
_journal_year 2002
_chemical_formula_sum 'C32 H30 Cr2 O8'
_chemical_formula_weight 646.56
_chemical_name_systematic
; 
 ? 
;
_space_group_IT_number 19
_symmetry_cell_setting orthorhombic
_symmetry_space_group_name_Hall 'P 2ac 2ab'
_symmetry_space_group_name_H-M 'P 21 21 21'
_atom_sites_solution_hydrogens mixed
_atom_sites_solution_primary direct
_atom_sites_solution_secondary difmap
_audit_creation_method SHELXL-97
_cell_angle_alpha 90.00
_cell_angle_beta 90.00
_cell_angle_gamma 90.00
_cell_formula_units_Z 8
_cell_length_a 10.4305(4)
_cell_length_b 18.1260(8)
_cell_length_c 30.9046(11)
_cell_measurement_temperature 120(2)
_cell_volume 5842.9(4)
_computing_cell_refinement DENZO-SMN
_computing_data_collection 'Nonius Collect'
_computing_data_reduction DENZO-SMN
_computing_molecular_graphics 'XSeed (Barbour, 1999)'
_computing_structure_refinement 'SHELXL-97 (Sheldrick, 1997)'
_computing_structure_solution 'SHELXS-97 (Sheldrick, 1990)'
_diffrn_ambient_temperature 120(2)
_diffrn_measured_fraction_theta_full 0.976
_diffrn_measured_fraction_theta_max 0.976
_diffrn_measurement_device_type KappaCCD
_diffrn_measurement_method '0.5o phi+omega frames 20 s deg-1'
_diffrn_radiation_monochromator graphite
_diffrn_radiation_source 'fine-focus sealed tube'
_diffrn_radiation_type MoK\a
_diffrn_radiation_wavelength 0.71073
_diffrn_reflns_av_R_equivalents 0.0505
_diffrn_reflns_av_sigmaI/netI 0.0644
_diffrn_reflns_limit_h_max 13
_diffrn_reflns_limit_h_min -12
_diffrn_reflns_limit_k_max 20
_diffrn_reflns_limit_k_min -23
_diffrn_reflns_limit_l_max 40
_diffrn_reflns_limit_l_min -33
_diffrn_reflns_number 21498
_diffrn_reflns_theta_full 27.50
_diffrn_reflns_theta_max 27.50
_diffrn_reflns_theta_min 2.06
_diffrn_standards_decay_% 0
_exptl_absorpt_coefficient_mu 0.795
_exptl_absorpt_correction_T_max 0.6919
_exptl_absorpt_correction_T_min 0.6470
_exptl_absorpt_correction_type Scalepack
_exptl_absorpt_process_details 'Otwinowski & Minor, 1996'
_exptl_crystal_colour yellow
_exptl_crystal_density_diffrn 1.470
_exptl_crystal_description block
_exptl_crystal_F_000 2672
_exptl_crystal_size_max 0.60
_exptl_crystal_size_mid 0.60
_exptl_crystal_size_min 0.50
_refine_diff_density_max 0.999
_refine_diff_density_min -0.568
_refine_diff_density_rms 0.086
_refine_ls_abs_structure_details 'Flack H D (1983), Acta Cryst. A39, 876-881'
_refine_ls_abs_structure_Flack 0.480(18)
_refine_ls_extinction_method none
_refine_ls_goodness_of_fit_ref 1.010
_refine_ls_hydrogen_treatment mixed
_refine_ls_matrix_type full
_refine_ls_number_parameters 776
_refine_ls_number_reflns 12750
_refine_ls_number_restraints 0
_refine_ls_restrained_S_all 1.010
_refine_ls_R_factor_all 0.0667
_refine_ls_R_factor_gt 0.0494
_refine_ls_shift/su_max 0.001
_refine_ls_shift/su_mean 0.000
_refine_ls_structure_factor_coef Fsqd
_refine_ls_weighting_details 'calc w=1/[\s^2^(Fo^2^)+(0.0677P)^2^+3.9117P] where P=(Fo^2^+2Fc^2^)/3'
_refine_ls_weighting_scheme calc
_refine_ls_wR_factor_gt 0.1190
_refine_ls_wR_factor_ref 0.1285
_reflns_number_gt 10460
_reflns_number_total 12750
_reflns_threshold_expression >2sigma(I)
_cod_data_source_file ja012141m_5.cif
_cod_data_source_block h130f3
_cod_database_code 4114776

loop_
_symmetry_equiv_pos_as_xyz
'x, y, z'
'-x+1/2, -y, z+1/2'
'x+1/2, -y+1/2, -z'
'-x, y+1/2, -z+1/2'

loop_
_atom_site_label
_atom_site_type_symbol
_atom_site_fract_x
_atom_site_fract_y
_atom_site_fract_z
_atom_site_U_iso_or_equiv
_atom_site_adp_type
_atom_site_occupancy
_atom_site_symmetry_multiplicity
_atom_site_calc_flag
_atom_site_refinement_flags
C25 C 0.9905(5) 0.5316(2) 0.1208(2) 0.0585(17) Uani 1 1 d .
H25A H 0.9386 0.5353 0.0944 0.088 Uiso 1 1 calc R
H25B H 0.9454 0.5557 0.1448 0.088 Uiso 1 1 calc R
H25C H 1.0047 0.4796 0.1278 0.088 Uiso 1 1 calc R
C4 C 1.0820(4) 0.8101(2) 0.09508(11) 0.0192(7) Uani 1 1 d .
C51 C 0.6053(5) 0.5109(2) 0.27907(13) 0.0314(10) Uani 1 1 d .
H51 H 0.6520 0.4686 0.2700 0.038 Uiso 1 1 calc R
C26 C 1.1894(6) 0.5318(3) 0.07651(18) 0.0520(14) Uani 1 1 d .
H26A H 1.2758 0.5526 0.0739 0.078 Uiso 1 1 calc R
H26B H 1.1424 0.5398 0.0495 0.078 Uiso 1 1 calc R
H26C H 1.1955 0.4788 0.0823 0.078 Uiso 1 1 calc R
C57 C 0.5042(4) 0.9329(2) 0.36721(16) 0.0378(11) Uani 1 1 d .
H57A H 0.4931 0.9860 0.3628 0.057 Uiso 1 1 calc R
H57B H 0.5361 0.9103 0.3405 0.057 Uiso 1 1 calc R
H57C H 0.5660 0.9244 0.3906 0.057 Uiso 1 1 calc R
C3 C 1.1797(4) 0.9281(2) 0.12063(13) 0.0312(9) Uani 1 1 d .
H3A H 1.2627 0.9031 0.1182 0.047 Uiso 1 1 calc R
H3B H 1.1477 0.9233 0.1503 0.047 Uiso 1 1 calc R
H3C H 1.1899 0.9804 0.1135 0.047 Uiso 1 1 calc R
C53 C 0.4259(4) 0.5916(2) 0.27108(12) 0.0285(9) Uani 1 1 d .
H53 H 0.3490 0.6051 0.2566 0.034 Uiso 1 1 calc R
C58 C 0.3168(5) 0.9415(2) 0.41636(14) 0.0391(11) Uani 1 1 d .
H58A H 0.3100 0.9936 0.4082 0.059 Uiso 1 1 calc R
H58B H 0.3713 0.9369 0.4420 0.059 Uiso 1 1 calc R
H58C H 0.2312 0.9220 0.4228 0.059 Uiso 1 1 calc R
C33 C 0.5587(4) 0.4964(2) 0.46393(14) 0.0327(10) Uani 1 1 d .
H33A H 0.4864 0.4732 0.4789 0.049 Uiso 1 1 calc R
H33B H 0.6335 0.4971 0.4831 0.049 Uiso 1 1 calc R
H33C H 0.5792 0.4682 0.4378 0.049 Uiso 1 1 calc R
C27 C 0.9607(4) 0.7893(2) 0.01230(13) 0.0267(9) Uani 1 1 d .
C1 C 1.0787(6) 0.9757(2) 0.03025(16) 0.0456(12) Uani 1 1 d .
H1A H 0.9848 0.9756 0.0296 0.068 Uiso 1 1 calc R
H1B H 1.1117 0.9837 0.0009 0.068 Uiso 1 1 calc R
H1C H 1.1088 1.0154 0.0492 0.068 Uiso 1 1 calc R
C24 C 1.1983(6) 0.5611(3) 0.15568(16) 0.0461(13) Uani 1 1 d .
H24A H 1.2140 0.5086 0.1613 0.069 Uiso 1 1 calc R
H24B H 1.1507 0.5825 0.1800 0.069 Uiso 1 1 calc R
H24C H 1.2803 0.5868 0.1524 0.069 Uiso 1 1 calc R
C38 C 0.2947(4) 0.7763(2) 0.41270(12) 0.0217(8) Uani 1 1 d .
H38 H 0.2193 0.8012 0.4219 0.026 Uiso 1 1 calc R
C2 C 1.0851(4) 0.8931(2) 0.08958(12) 0.0201(8) Uani 1 1 d .
H2 H 0.9976 0.9139 0.0947 0.024 Uiso 1 1 calc R
C56 C 0.2870(5) 0.9023(2) 0.33974(14) 0.0350(10) Uani 1 1 d .
H56A H 0.2007 0.8861 0.3479 0.053 Uiso 1 1 calc R
H56B H 0.3203 0.8701 0.3169 0.053 Uiso 1 1 calc R
H56C H 0.2836 0.9532 0.3292 0.053 Uiso 1 1 calc R
C23 C 1.1189(4) 0.5694(2) 0.11358(14) 0.0267(9) Uani 1 1 d .
C45 C 0.9077(4) 0.8011(2) 0.37371(12) 0.0217(8) Uani 1 1 d .
H45 H 0.9643 0.8194 0.3953 0.026 Uiso 1 1 calc R
C50 C 0.6518(4) 0.5535(2) 0.31248(12) 0.0245(8) Uani 1 1 d .
H50 H 0.7304 0.5405 0.3260 0.029 Uiso 1 1 calc R
C30 C 0.5360(4) 0.8518(2) 0.14742(13) 0.0263(9) Uani 1 1 d .
C19 C 0.8956(4) 0.9670(2) 0.21581(13) 0.0304(9) Uani 1 1 d .
H19 H 0.8562 1.0133 0.2216 0.037 Uiso 1 1 calc R
C60 C 0.5233(4) 0.7003(2) 0.49507(12) 0.0264(8) Uani 1 1 d .
C6 C 1.2005(4) 0.6944(2) 0.08446(12) 0.0225(8) Uani 1 1 d .
H6 H 1.2737 0.6698 0.0732 0.027 Uiso 1 1 calc R
C21 C 1.0548(4) 0.8751(2) 0.23290(12) 0.0270(9) Uani 1 1 d .
H21 H 1.1244 0.8585 0.2502 0.032 Uiso 1 1 calc R
C15 C 0.6662(4) 0.6645(2) 0.19984(12) 0.0208(8) Uani 1 1 d .
H15 H 0.6662 0.6427 0.2278 0.025 Uiso 1 1 calc R
C44 C 0.8229(4) 0.7437(2) 0.38338(11) 0.0211(8) Uani 1 1 d .
H44 H 0.8246 0.7220 0.4114 0.025 Uiso 1 1 calc R
O16 O 1.0159(3) 0.57720(18) 0.37578(10) 0.0422(8) Uani 1 1 d .
C35 C 0.3042(4) 0.5413(2) 0.43259(15) 0.0332(10) Uani 1 1 d .
H35A H 0.3156 0.4877 0.4336 0.050 Uiso 1 1 calc R
H35B H 0.2370 0.5537 0.4117 0.050 Uiso 1 1 calc R
H35C H 0.2795 0.5593 0.4613 0.050 Uiso 1 1 calc R
C39 C 0.3912(4) 0.8162(2) 0.39081(11) 0.0192(8) Uani 1 1 d .
C52 C 0.4908(4) 0.5289(2) 0.25832(13) 0.0299(9) Uani 1 1 d .
H52 H 0.4581 0.4985 0.2358 0.036 Uiso 1 1 calc R
C59 C 0.3978(4) 0.8147(2) 0.49176(13) 0.0281(9) Uani 1 1 d .
C8 C 0.9954(3) 0.69183(19) 0.12004(11) 0.0180(7) Uani 1 1 d .
H8 H 0.9286 0.6649 0.1337 0.022 Uiso 1 1 calc R
C55 C 0.3754(4) 0.8982(2) 0.37931(12) 0.0230(8) Uani 1 1 d .
C12 C 0.6705(3) 0.7262(2) 0.11634(12) 0.0189(7) Uani 1 1 d .
H12 H 0.6714 0.7469 0.0881 0.023 Uiso 1 1 calc R
C40 C 0.5008(4) 0.7759(2) 0.37922(11) 0.0187(7) Uani 1 1 d .
H40 H 0.5680 0.8019 0.3651 0.022 Uiso 1 1 calc R
O3 O 0.9289(3) 0.83063(18) -0.01402(11) 0.0437(8) Uani 1 1 d .
C64 C 0.9827(4) 0.6284(2) 0.35637(13) 0.0311(9) Uani 1 1 d .
O12 O 0.5507(3) 0.66883(17) 0.52636(9) 0.0349(7) Uani 1 1 d .
O7 O 0.2800(3) 0.7418(2) 0.18646(11) 0.0411(8) Uani 1 1 d .
C13 C 0.5806(4) 0.6713(2) 0.12632(12) 0.0220(8) Uani 1 1 d .
H13 H 0.5224 0.6543 0.1049 0.026 Uiso 1 1 calc R
O6 O 0.5186(3) 0.90913(18) 0.13149(11) 0.0436(8) Uani 1 1 d .
C47 C 0.8221(3) 0.8064(2) 0.30049(11) 0.0178(7) Uani 1 1 d .
H47 H 0.8203 0.8282 0.2726 0.021 Uiso 1 1 calc R
C54 C 0.4713(4) 0.6351(2) 0.30467(12) 0.0233(8) Uani 1 1 d .
H54 H 0.4257 0.6783 0.3129 0.028 Uiso 1 1 calc R
C36 C 0.4188(4) 0.66072(19) 0.40939(11) 0.0174(7) Uani 1 1 d .
C48 C 0.7374(4) 0.74859(19) 0.31062(12) 0.0178(8) Uani 1 1 d .
H48 H 0.6812 0.7304 0.2889 0.021 Uiso 1 1 calc R
C28 C 1.0936(4) 0.6784(2) 0.00282(12) 0.0262(9) Uani 1 1 d .
C20 C 0.9993(4) 0.9434(2) 0.24084(13) 0.0293(9) Uani 1 1 d .
H20 H 1.0319 0.9740 0.2632 0.035 Uiso 1 1 calc R
O11 O 0.3492(4) 0.84803(17) 0.51880(9) 0.0419(8) Uani 1 1 d .
C62 C 0.9324(4) 0.6536(2) 0.27626(13) 0.0255(8) Uani 1 1 d .
O5 O 0.7834(3) 0.6277(2) 0.03440(10) 0.0435(9) Uani 1 1 d .
C34 C 0.4282(4) 0.5772(2) 0.41907(12) 0.0238(8) Uani 1 1 d .
H34 H 0.4598 0.5518 0.3924 0.029 Uiso 1 1 calc R
C22 C 1.0085(4) 0.8310(2) 0.19965(11) 0.0204(7) Uani 1 1 d .
H22 H 1.0460 0.7841 0.1945 0.024 Uiso 1 1 calc R
C18 C 0.8502(4) 0.9226(2) 0.18236(13) 0.0255(9) Uani 1 1 d .
H18 H 0.7797 0.9387 0.1653 0.031 Uiso 1 1 calc R
C32 C 0.5532(4) 0.8132(2) 0.22550(13) 0.0257(9) Uani 1 1 d .
C16 C 0.7555(3) 0.7200(2) 0.18972(11) 0.0182(7) Uani 1 1 d .
H16 H 0.8135 0.7366 0.2114 0.022 Uiso 1 1 calc R
O9 O 0.5254(3) 0.57031(14) 0.45222(8) 0.0257(6) Uani 1 1 d .
C10 C 0.8620(3) 0.80876(19) 0.13515(11) 0.0156(7) Uani 1 1 d .
C61 C 0.6227(4) 0.8132(2) 0.45865(12) 0.0306(10) Uani 1 1 d .
O14 O 0.9376(3) 0.61858(17) 0.24506(9) 0.0407(8) Uani 1 1 d .
C37 C 0.3081(4) 0.6992(2) 0.42130(12) 0.0205(8) Uani 1 1 d .
H37 H 0.2405 0.6736 0.4354 0.025 Uiso 1 1 calc R
C5 C 1.1897(4) 0.7706(2) 0.08017(12) 0.0208(8) Uani 1 1 d .
H5 H 1.2576 0.7970 0.0667 0.025 Uiso 1 1 calc R
O4 O 1.1428(3) 0.65534(18) -0.02755(9) 0.0397(8) Uani 1 1 d .
O8 O 0.5428(3) 0.84587(18) 0.25727(10) 0.0427(8) Uani 1 1 d .
C11 C 0.7608(3) 0.75183(19) 0.14780(12) 0.0165(7) Uani 1 1 d .
C29 C 0.8717(4) 0.6634(2) 0.04048(12) 0.0288(9) Uani 1 1 d .
C42 C 0.6345(3) 0.65961(19) 0.36575(11) 0.0170(7) Uani 1 1 d .
C9 C 0.9804(3) 0.76998(19) 0.11535(10) 0.0162(7) Uani 1 1 d .
O1 O 1.1232(3) 0.90714(14) 0.04604(8) 0.0282(6) Uani 1 1 d .
C7 C 1.1031(4) 0.6528(2) 0.10556(12) 0.0204(8) Uani 1 1 d .
C41 C 0.5193(3) 0.6993(2) 0.38698(10) 0.0166(7) Uani 1 1 d .
C63 C 1.1030(4) 0.7273(2) 0.31244(14) 0.0290(9) Uani 1 1 d .
C31 C 0.3867(4) 0.7505(2) 0.18068(13) 0.0275(9) Uani 1 1 d .
O13 O 0.7134(3) 0.8475(2) 0.46550(10) 0.0435(8) Uani 1 1 d .
O15 O 1.2090(3) 0.73534(19) 0.30297(12) 0.0453(9) Uani 1 1 d .
C17 C 0.9067(3) 0.85516(19) 0.17371(12) 0.0177(7) Uani 1 1 d .
C43 C 0.7339(3) 0.71727(19) 0.35210(11) 0.0167(7) Uani 1 1 d .
C49 C 0.5848(3) 0.61545(19) 0.32664(11) 0.0171(7) Uani 1 1 d .
C14 C 0.5772(4) 0.6412(2) 0.16873(12) 0.0224(8) Uani 1 1 d .
H14 H 0.5145 0.6053 0.1760 0.027 Uiso 1 1 calc R
O10 O 0.7002(3) 0.61152(14) 0.39443(9) 0.0205(6) Uani 1 1 d .
O2 O 0.8069(3) 0.85892(14) 0.10466(9) 0.0203(5) Uani 1 1 d .
Cr4 Cr 0.93246(5) 0.71098(3) 0.325293(19) 0.01820(13) Uani 1 1 d .
Cr3 Cr 0.47493(6) 0.75962(3) 0.449107(18) 0.01872(13) Uani 1 1 d .
Cr1 Cr 1.01768(6) 0.71880(3) 0.050793(18) 0.01825(13) Uani 1 1 d .
Cr2 Cr 0.56212(5) 0.76222(3) 0.174131(19) 0.01789(13) Uani 1 1 d .
C46 C 0.9089(4) 0.8317(2) 0.33145(12) 0.0217(8) Uani 1 1 d .
H46 H 0.9686 0.8693 0.3243 0.026 Uiso 1 1 calc R
H2O H 0.802(5) 0.838(3) 0.0794(16) 0.041(14) Uiso 1 1 d .
H10O H 0.659(5) 0.599(3) 0.4171(16) 0.042(15) Uiso 1 1 d .

loop_
_atom_site_aniso_label
_atom_site_aniso_U_11
_atom_site_aniso_U_22
_atom_site_aniso_U_33
_atom_site_aniso_U_23
_atom_site_aniso_U_13
_atom_site_aniso_U_12
C25 0.021(2) 0.017(2) 0.138(5) 0.014(3) -0.003(3) 0.0001(19)
C4 0.0179(18) 0.0219(19) 0.0177(17) -0.0025(14) -0.0028(14) -0.0033(15)
C51 0.048(3) 0.0151(18) 0.031(2) -0.0022(16) 0.0033(19) 0.0014(18)
C26 0.074(4) 0.025(2) 0.057(3) 0.000(2) 0.009(3) 0.020(3)
C57 0.028(2) 0.021(2) 0.064(3) 0.0096(19) -0.002(2) -0.0011(18)
C3 0.037(2) 0.025(2) 0.032(2) -0.0006(17) -0.0024(18) -0.0128(18)
C53 0.021(2) 0.039(2) 0.026(2) -0.0030(17) -0.0014(16) -0.0089(18)
C58 0.057(3) 0.022(2) 0.038(3) -0.0033(18) 0.008(2) 0.013(2)
C33 0.035(2) 0.0206(19) 0.042(2) 0.0087(17) -0.0024(19) 0.0004(17)
C27 0.023(2) 0.028(2) 0.029(2) 0.0005(16) -0.0101(16) -0.0001(16)
C1 0.063(3) 0.030(2) 0.044(3) 0.011(2) 0.005(2) -0.003(2)
C24 0.058(3) 0.024(2) 0.056(3) 0.009(2) -0.013(3) 0.010(2)
C38 0.0148(18) 0.024(2) 0.026(2) -0.0052(16) -0.0002(15) 0.0025(15)
C2 0.0182(19) 0.0182(18) 0.0239(19) 0.0020(14) 0.0033(15) 0.0000(15)
C56 0.039(3) 0.029(2) 0.037(2) 0.0028(18) -0.0085(19) 0.008(2)
C23 0.019(2) 0.0200(19) 0.041(2) 0.0020(17) -0.0005(17) 0.0032(16)
C45 0.020(2) 0.0233(19) 0.0218(19) -0.0059(15) -0.0029(15) -0.0011(16)
C50 0.028(2) 0.0177(19) 0.027(2) 0.0007(14) -0.0005(16) 0.0042(16)
C30 0.021(2) 0.024(2) 0.033(2) 0.0029(16) 0.0077(17) 0.0046(16)
C19 0.038(3) 0.0200(19) 0.034(2) -0.0053(16) 0.0042(19) 0.0011(17)
C60 0.024(2) 0.030(2) 0.024(2) -0.0058(16) 0.0006(16) -0.0013(17)
C6 0.0114(17) 0.031(2) 0.025(2) -0.0003(16) 0.0014(14) 0.0054(16)
C21 0.023(2) 0.037(2) 0.0211(19) -0.0010(16) -0.0024(15) -0.0072(17)
C15 0.021(2) 0.0176(18) 0.0241(19) 0.0014(15) 0.0019(15) 0.0036(15)
C44 0.0196(19) 0.027(2) 0.0163(18) 0.0007(15) -0.0004(14) 0.0013(15)
O16 0.0412(19) 0.0352(17) 0.0503(19) 0.0203(14) 0.0032(16) 0.0133(15)
C35 0.025(2) 0.027(2) 0.047(3) 0.0041(19) 0.0034(19) -0.0065(18)
C39 0.0200(19) 0.0200(18) 0.0176(18) -0.0015(14) -0.0011(14) 0.0005(15)
C52 0.040(3) 0.025(2) 0.024(2) -0.0019(15) 0.0011(18) -0.0134(19)
C59 0.034(2) 0.026(2) 0.024(2) 0.0007(16) -0.0007(17) -0.0059(17)
C8 0.0129(18) 0.0188(17) 0.0224(17) 0.0013(13) 0.0003(14) -0.0031(14)
C55 0.021(2) 0.0189(19) 0.029(2) -0.0022(15) 0.0013(16) 0.0033(15)
C12 0.0154(18) 0.0192(18) 0.0219(18) 0.0002(14) -0.0002(14) 0.0008(14)
C40 0.0160(18) 0.0219(18) 0.0184(17) 0.0016(13) -0.0010(14) 0.0004(15)
O3 0.046(2) 0.0401(18) 0.0452(18) 0.0099(15) -0.0196(16) -0.0025(16)
C64 0.024(2) 0.037(2) 0.032(2) -0.0002(18) 0.0035(18) 0.0026(19)
O12 0.0397(18) 0.0358(16) 0.0293(16) 0.0006(13) -0.0114(13) 0.0011(14)
O7 0.0142(15) 0.047(2) 0.062(2) -0.0061(16) 0.0063(13) 0.0021(14)
C13 0.0185(19) 0.0219(19) 0.0255(19) -0.0062(15) -0.0012(15) -0.0034(16)
O6 0.0362(19) 0.0358(18) 0.059(2) 0.0184(15) 0.0096(16) 0.0138(15)
C47 0.0151(18) 0.0203(18) 0.0180(18) 0.0004(14) 0.0006(14) 0.0029(15)
C54 0.0188(19) 0.028(2) 0.0232(19) -0.0018(15) 0.0023(15) 0.0018(16)
C36 0.0141(18) 0.0161(17) 0.0220(18) -0.0035(13) -0.0029(14) -0.0033(14)
C48 0.0158(17) 0.0132(17) 0.0243(19) -0.0007(13) -0.0037(14) 0.0028(14)
C28 0.029(2) 0.023(2) 0.027(2) 0.0007(15) 0.0021(17) -0.0076(17)
C20 0.036(2) 0.025(2) 0.027(2) -0.0031(15) 0.0001(18) -0.0117(18)
O11 0.063(2) 0.0352(17) 0.0271(16) -0.0059(13) 0.0134(15) 0.0093(16)
C62 0.021(2) 0.026(2) 0.029(2) 0.0017(16) -0.0012(16) 0.0072(17)
O5 0.0276(17) 0.061(2) 0.0419(19) -0.0198(16) -0.0005(14) -0.0172(17)
C34 0.025(2) 0.0206(19) 0.026(2) -0.0007(14) -0.0001(16) -0.0058(16)
C22 0.0153(18) 0.0252(18) 0.0206(17) -0.0010(14) 0.0019(14) -0.0017(15)
C18 0.024(2) 0.0203(19) 0.032(2) -0.0002(15) -0.0003(16) 0.0039(16)
C32 0.020(2) 0.026(2) 0.031(2) -0.0013(16) -0.0035(16) 0.0084(16)
C16 0.0137(17) 0.0228(19) 0.0182(17) -0.0030(14) -0.0029(13) 0.0026(15)
O9 0.0284(15) 0.0216(13) 0.0270(14) 0.0047(11) -0.0040(12) -0.0015(11)
C10 0.0161(17) 0.0128(16) 0.0179(17) 0.0019(13) -0.0026(14) 0.0000(13)
C61 0.033(2) 0.038(2) 0.021(2) -0.0068(16) 0.0001(17) -0.002(2)
O14 0.053(2) 0.0379(17) 0.0315(16) -0.0086(14) -0.0082(15) 0.0202(16)
C37 0.0161(18) 0.0227(19) 0.0226(19) -0.0016(15) 0.0032(15) -0.0021(15)
C5 0.0105(17) 0.029(2) 0.0232(19) -0.0002(15) -0.0004(14) -0.0065(16)
O4 0.048(2) 0.0414(19) 0.0291(16) -0.0086(14) 0.0157(15) -0.0091(16)
O8 0.051(2) 0.0440(19) 0.0329(17) -0.0088(14) -0.0076(15) 0.0243(17)
C11 0.0120(17) 0.0132(17) 0.0244(19) 0.0002(14) 0.0033(14) 0.0012(13)
C29 0.029(2) 0.036(2) 0.022(2) -0.0077(16) 0.0047(17) -0.0043(19)
C42 0.0156(18) 0.0155(17) 0.0198(17) 0.0035(13) 0.0019(14) 0.0020(14)
C9 0.0155(17) 0.0172(17) 0.0159(16) 0.0015(13) -0.0003(14) -0.0014(15)
O1 0.0357(16) 0.0195(13) 0.0293(15) 0.0040(11) 0.0040(13) -0.0013(12)
C7 0.0184(19) 0.0178(18) 0.0250(19) -0.0010(14) -0.0009(15) -0.0012(15)
C41 0.0152(17) 0.0206(17) 0.0141(16) -0.0018(13) 0.0004(14) 0.0007(15)
C63 0.019(2) 0.025(2) 0.043(2) 0.0001(17) -0.0023(17) 0.0068(17)
C31 0.021(2) 0.024(2) 0.037(2) -0.0007(17) 0.0003(17) 0.0009(16)
O13 0.0337(19) 0.054(2) 0.0431(19) -0.0038(16) -0.0047(15) -0.0244(17)
O15 0.0157(15) 0.0397(19) 0.081(2) 0.0077(18) 0.0070(15) 0.0010(14)
C17 0.0152(17) 0.0171(17) 0.0208(17) -0.0004(14) 0.0018(15) -0.0017(13)
C43 0.0155(18) 0.0172(18) 0.0173(17) -0.0009(14) -0.0022(13) 0.0014(14)
C49 0.0120(17) 0.0204(17) 0.0188(17) 0.0012(14) -0.0005(15) -0.0022(13)
C14 0.0152(18) 0.0208(18) 0.031(2) -0.0015(15) 0.0024(16) -0.0045(15)
O10 0.0192(14) 0.0217(13) 0.0205(14) 0.0060(11) 0.0000(11) 0.0049(11)
O2 0.0200(14) 0.0210(13) 0.0197(14) 0.0037(11) -0.0027(11) 0.0023(11)
Cr4 0.0128(3) 0.0198(3) 0.0219(3) 0.0008(2) 0.0002(2) 0.0015(2)
Cr3 0.0173(3) 0.0195(3) 0.0194(3) -0.0017(2) 0.0008(2) -0.0010(2)
Cr1 0.0158(3) 0.0189(3) 0.0200(3) -0.0021(2) 0.0002(2) -0.0008(2)
Cr2 0.0119(3) 0.0196(3) 0.0222(3) 0.0004(2) -0.0002(2) 0.0011(2)
C46 0.0175(18) 0.0197(18) 0.028(2) -0.0033(15) 0.0006(15) -0.0018(15)

loop_
_atom_type_symbol
_atom_type_description
_atom_type_scat_dispersion_real
_atom_type_scat_dispersion_imag
_atom_type_scat_source
C C 0.0033 0.0016 'International Tables Vol C Tables 4.2.6.8 and 6.1.1.4'
H H 0.0000 0.0000 'International Tables Vol C Tables 4.2.6.8 and 6.1.1.4'
O O 0.0106 0.0060 'International Tables Vol C Tables 4.2.6.8 and 6.1.1.4'
Cr Cr 0.3209 0.6236 'International Tables Vol C Tables 4.2.6.8 and 6.1.1.4'

loop_
_geom_angle_atom_site_label_1
_geom_angle_atom_site_label_2
_geom_angle_atom_site_label_3
_geom_angle
C5 C4 C9 118.5(3)
C5 C4 C2 116.8(3)
C9 C4 C2 124.8(3)
C5 C4 Cr1 70.5(2)
C9 C4 Cr1 70.8(2)
C2 C4 Cr1 132.0(3)
C50 C51 C52 121.0(4)
C52 C53 C54 121.0(4)
O3 C27 Cr1 175.3(4)
C39 C38 C37 121.4(3)
C39 C38 Cr3 73.0(2)
C37 C38 Cr3 71.9(2)
O1 C2 C3 110.0(3)
O1 C2 C4 106.8(3)
C3 C2 C4 111.0(3)
C25 C23 C26 109.5(4)
C25 C23 C7 111.8(3)
C26 C23 C7 111.7(4)
C25 C23 C24 107.7(4)
C26 C23 C24 109.2(4)
C7 C23 C24 106.8(3)
C44 C45 C46 119.5(3)
C44 C45 Cr4 70.9(2)
C46 C45 Cr4 70.6(2)
C51 C50 C49 120.7(4)
O6 C30 Cr2 178.3(4)
C18 C19 C20 119.8(4)
O12 C60 Cr3 173.5(3)
C5 C6 C7 120.8(4)
C5 C6 Cr1 71.8(2)
C7 C6 Cr1 72.9(2)
C22 C21 C20 120.0(4)
C14 C15 C16 120.1(3)
C14 C15 Cr2 70.8(2)
C16 C15 Cr2 71.0(2)
C45 C44 C43 121.2(3)
C45 C44 Cr4 72.4(2)
C43 C44 Cr4 72.2(2)
C40 C39 C38 115.9(3)
C40 C39 C55 122.2(3)
C38 C39 C55 122.0(3)
C40 C39 Cr3 69.6(2)
C38 C39 Cr3 70.1(2)
C55 C39 Cr3 131.9(3)
C53 C52 C51 118.8(4)
O11 C59 Cr3 178.8(4)
C7 C8 C9 123.7(3)
C7 C8 Cr1 73.6(2)
C9 C8 Cr1 72.2(2)
C58 C55 C57 109.0(4)
C58 C55 C56 109.6(4)
C57 C55 C56 108.3(3)
C58 C55 C39 111.7(3)
C57 C55 C39 111.0(3)
C56 C55 C39 107.2(3)
C13 C12 C11 121.4(3)
C13 C12 Cr2 72.0(2)
C11 C12 Cr2 72.1(2)
C39 C40 C41 125.1(3)
C39 C40 Cr3 73.7(2)
C41 C40 Cr3 73.7(2)
O16 C64 Cr4 179.0(4)
C12 C13 C14 119.5(3)
C12 C13 Cr2 71.2(2)
C14 C13 Cr2 70.6(2)
C46 C47 C48 120.0(3)
C46 C47 Cr4 71.4(2)
C48 C47 Cr4 70.6(2)
C53 C54 C49 120.2(4)
C37 C36 C41 119.1(3)
C37 C36 C34 119.3(3)
C41 C36 C34 121.5(3)
C37 C36 Cr3 71.0(2)
C41 C36 Cr3 71.70(19)
C34 C36 Cr3 131.1(3)
C43 C48 C47 121.4(3)
C43 C48 Cr4 73.1(2)
C47 C48 Cr4 72.2(2)
O4 C28 Cr1 177.8(4)
C21 C20 C19 119.8(4)
O14 C62 Cr4 177.1(4)
O9 C34 C35 111.6(3)
O9 C34 C36 105.4(3)
C35 C34 C36 114.9(3)
C21 C22 C17 120.5(4)
C17 C18 C19 120.6(4)
O8 C32 Cr2 177.4(4)
C15 C16 C11 121.3(3)
C15 C16 Cr2 72.0(2)
C11 C16 Cr2 72.3(2)
C33 O9 C34 115.5(3)
O2 C10 C11 108.7(3)
O2 C10 C17 106.6(3)
C11 C10 C17 112.5(3)
O2 C10 C9 110.4(3)
C11 C10 C9 110.3(3)
C17 C10 C9 108.3(3)
O13 C61 Cr3 178.2(4)
C36 C37 C38 121.3(4)
C36 C37 Cr3 72.7(2)
C38 C37 Cr3 70.6(2)
C6 C5 C4 122.4(4)
C6 C5 Cr1 71.6(2)
C4 C5 Cr1 72.8(2)
C16 C11 C12 117.6(3)
C16 C11 C10 122.3(3)
C12 C11 C10 120.0(3)
C16 C11 Cr2 70.5(2)
C12 C11 Cr2 70.4(2)
C10 C11 Cr2 132.7(2)
O5 C29 Cr1 178.3(4)
O10 C42 C43 105.3(3)
O10 C42 C49 109.5(3)
C43 C42 C49 111.5(3)
O10 C42 C41 113.3(3)
C43 C42 C41 109.0(3)
C49 C42 C41 108.3(3)
C4 C9 C8 117.8(3)
C4 C9 C10 122.3(3)
C8 C9 C10 119.8(3)
C4 C9 Cr1 72.0(2)
C8 C9 Cr1 70.2(2)
C10 C9 Cr1 132.9(2)
C1 O1 C2 113.0(3)
C8 C7 C6 116.9(3)
C8 C7 C23 122.0(3)
C6 C7 C23 121.1(3)
C8 C7 Cr1 69.8(2)
C6 C7 Cr1 70.0(2)
C23 C7 Cr1 133.1(3)
C40 C41 C36 117.2(3)
C40 C41 C42 119.2(3)
C36 C41 C42 123.0(3)
C40 C41 Cr3 69.05(19)
C36 C41 Cr3 71.11(19)
C42 C41 Cr3 138.2(2)
O15 C63 Cr4 177.1(4)
O7 C31 Cr2 176.9(4)
C18 C17 C22 119.3(3)
C18 C17 C10 120.4(3)
C22 C17 C10 120.3(3)
C48 C43 C44 117.9(3)
C48 C43 C42 123.0(3)
C44 C43 C42 119.0(3)
C48 C43 Cr4 70.0(2)
C44 C43 Cr4 70.4(2)
C42 C43 Cr4 134.0(2)
C50 C49 C54 118.3(3)
C50 C49 C42 119.8(3)
C54 C49 C42 121.9(3)
C15 C14 C13 120.1(3)
C15 C14 Cr2 72.3(2)
C13 C14 Cr2 72.0(2)
C62 Cr4 C63 85.04(19)
C62 Cr4 C64 88.30(18)
C63 Cr4 C64 88.17(19)
C62 Cr4 C48 90.29(16)
C63 Cr4 C48 143.10(16)
C64 Cr4 C48 128.34(17)
C62 Cr4 C44 145.26(17)
C63 Cr4 C44 129.07(17)
C64 Cr4 C44 86.69(17)
C48 Cr4 C44 66.71(13)
C62 Cr4 C46 129.15(16)
C63 Cr4 C46 88.14(16)
C64 Cr4 C46 141.82(17)
C48 Cr4 C46 66.85(14)
C44 Cr4 C46 66.82(14)
C62 Cr4 C47 99.00(15)
C63 Cr4 C47 107.55(16)
C64 Cr4 C47 163.10(17)
C48 Cr4 C47 37.21(13)
C44 Cr4 C47 78.61(14)
C46 Cr4 C47 36.74(13)
C62 Cr4 C45 165.39(15)
C63 Cr4 C45 97.98(17)
C64 Cr4 C45 106.03(16)
C48 Cr4 C45 78.69(14)
C44 Cr4 C45 36.69(14)
C46 Cr4 C45 37.28(14)
C47 Cr4 C45 66.44(13)
C62 Cr4 C43 109.53(16)
C63 Cr4 C43 164.79(16)
C64 Cr4 C43 96.39(17)
C48 Cr4 C43 36.93(13)
C44 Cr4 C43 37.37(13)
C46 Cr4 C43 79.30(14)
C47 Cr4 C43 66.84(13)
C45 Cr4 C43 66.83(13)
C59 Cr3 C61 88.01(19)
C59 Cr3 C60 83.38(17)
C61 Cr3 C60 87.45(19)
C59 Cr3 C40 133.25(16)
C61 Cr3 C40 89.06(16)
C60 Cr3 C40 143.05(16)
C59 Cr3 C38 85.32(17)
C61 Cr3 C38 135.99(17)
C60 Cr3 C38 134.53(17)
C40 Cr3 C38 65.53(14)
C59 Cr3 C37 101.63(17)
C61 Cr3 C37 166.51(15)
C60 Cr3 C37 102.90(16)
C40 Cr3 C37 77.46(14)
C38 Cr3 C37 37.55(14)
C59 Cr3 C39 99.00(16)
C61 Cr3 C39 102.24(17)
C60 Cr3 C39 170.06(16)
C40 Cr3 C39 36.75(13)
C38 Cr3 C39 36.91(14)
C37 Cr3 C39 67.19(14)
C59 Cr3 C36 135.22(17)
C61 Cr3 C36 136.35(16)
C60 Cr3 C36 91.54(15)
C40 Cr3 C36 66.60(13)
C38 Cr3 C36 67.07(14)
C37 Cr3 C36 36.39(13)
C39 Cr3 C36 79.96(13)
C59 Cr3 C41 164.21(17)
C61 Cr3 C41 102.69(16)
C60 Cr3 C41 108.38(15)
C40 Cr3 C41 37.25(13)
C38 Cr3 C41 78.92(13)
C37 Cr3 C41 66.04(13)
C39 Cr3 C41 67.64(13)
C36 Cr3 C41 37.18(13)
C28 Cr1 C27 83.91(18)
C28 Cr1 C29 89.96(17)
C27 Cr1 C29 89.99(19)
C28 Cr1 C8 137.83(16)
C27 Cr1 C8 138.15(17)
C29 Cr1 C8 87.72(15)
C28 Cr1 C6 85.90(17)
C27 Cr1 C6 135.91(17)
C29 Cr1 C6 132.83(17)
C8 Cr1 C6 65.87(13)
C28 Cr1 C5 98.66(16)
C27 Cr1 C5 103.37(16)
C29 Cr1 C5 164.74(16)
C8 Cr1 C5 77.42(14)
C6 Cr1 C5 36.59(14)
C28 Cr1 C9 164.38(17)
C27 Cr1 C9 103.43(16)
C29 Cr1 C9 103.65(15)
C8 Cr1 C9 37.63(12)
C6 Cr1 C9 79.25(13)
C5 Cr1 C9 66.41(13)
C28 Cr1 C4 131.06(16)
C27 Cr1 C4 88.80(16)
C29 Cr1 C4 138.50(16)
C8 Cr1 C4 66.70(13)
C6 Cr1 C4 66.71(14)
C5 Cr1 C4 36.76(14)
C9 Cr1 C4 37.18(13)
C28 Cr1 C7 103.00(16)
C27 Cr1 C7 168.11(16)
C29 Cr1 C7 99.58(16)
C8 Cr1 C7 36.55(13)
C6 Cr1 C7 37.09(14)
C5 Cr1 C7 66.30(14)
C9 Cr1 C7 67.59(13)
C4 Cr1 C7 79.36(13)
C32 Cr2 C30 86.35(18)
C32 Cr2 C31 85.03(18)
C30 Cr2 C31 90.24(18)
C32 Cr2 C14 124.67(16)
C30 Cr2 C14 148.58(17)
C31 Cr2 C14 87.96(16)
C32 Cr2 C16 91.84(15)
C30 Cr2 C16 122.52(17)
C31 Cr2 C16 146.88(17)
C14 Cr2 C16 66.89(14)
C32 Cr2 C12 150.58(16)
C30 Cr2 C12 88.50(15)
C31 Cr2 C12 123.97(16)
C14 Cr2 C12 66.98(14)
C16 Cr2 C12 66.90(13)
C32 Cr2 C13 162.02(16)
C30 Cr2 C13 111.63(16)
C31 Cr2 C13 94.19(17)
C14 Cr2 C13 37.41(14)
C16 Cr2 C13 79.00(14)
C12 Cr2 C13 36.86(13)
C32 Cr2 C15 96.71(16)
C30 Cr2 C15 159.14(17)
C31 Cr2 C15 110.56(17)
C14 Cr2 C15 36.88(14)
C16 Cr2 C15 37.00(14)
C12 Cr2 C15 78.71(14)
C13 Cr2 C15 66.70(14)
C32 Cr2 C11 113.82(16)
C30 Cr2 C11 92.77(15)
C31 Cr2 C11 161.06(16)
C14 Cr2 C11 79.77(14)
C16 Cr2 C11 37.22(13)
C12 Cr2 C11 37.55(13)
C13 Cr2 C11 67.34(14)
C15 Cr2 C11 67.07(13)
C47 C46 C45 119.9(3)
C47 C46 Cr4 71.8(2)
C45 C46 Cr4 72.1(2)

loop_
_geom_bond_atom_site_label_1
_geom_bond_atom_site_label_2
_geom_bond_distance
C25 C23 1.521(6)
C4 C5 1.409(5)
C4 C9 1.429(5)
C4 C2 1.516(5)
C4 Cr1 2.249(3)
C51 C50 1.377(6)
C51 C52 1.394(6)
C26 C23 1.523(6)
C57 C55 1.530(6)
C3 C2 1.515(5)
C53 C52 1.380(6)
C53 C54 1.387(5)
C58 C55 1.517(5)
C33 O9 1.431(4)
C27 O3 1.155(5)
C27 Cr1 1.844(4)
C1 O1 1.414(5)
C24 C23 1.550(6)
C38 C39 1.413(5)
C38 C37 1.429(5)
C38 Cr3 2.212(4)
C2 O1 1.426(4)
C56 C55 1.533(6)
C23 C7 1.541(5)
C45 C44 1.397(5)
C45 C46 1.419(5)
C45 Cr4 2.230(4)
C50 C49 1.393(5)
C30 O6 1.164(5)
C30 Cr2 1.842(4)
C19 C18 1.394(6)
C19 C20 1.397(6)
C60 O12 1.159(5)
C60 Cr3 1.851(4)
C6 C5 1.393(5)
C6 C7 1.423(5)
C6 Cr1 2.217(4)
C21 C22 1.388(5)
C21 C20 1.390(6)
C15 C14 1.401(5)
C15 C16 1.407(5)
C15 Cr2 2.224(4)
C44 C43 1.423(5)
C44 Cr4 2.209(4)
O16 C64 1.158(5)
C35 C34 1.506(6)
C39 C40 1.403(5)
C39 C55 1.537(5)
C39 Cr3 2.250(4)
C59 O11 1.149(5)
C59 Cr3 1.839(4)
C8 C7 1.400(5)
C8 C9 1.433(5)
C8 Cr1 2.207(4)
C12 C13 1.402(5)
C12 C11 1.431(5)
C12 Cr2 2.212(4)
C40 C41 1.424(5)
C40 Cr3 2.197(3)
C64 Cr4 1.854(4)
O7 C31 1.138(5)
C13 C14 1.420(5)
C13 Cr2 2.222(4)
C47 C46 1.394(5)
C47 C48 1.406(5)
C47 Cr4 2.214(4)
C54 C49 1.411(5)
C36 C37 1.399(5)
C36 C41 1.437(5)
C36 C34 1.546(5)
C36 Cr3 2.250(3)
C48 C43 1.403(5)
C48 Cr4 2.194(4)
C28 O4 1.149(5)
C28 Cr1 1.833(4)
C62 O14 1.155(5)
C62 Cr4 1.838(4)
O5 C29 1.142(5)
C34 O9 1.447(5)
C22 C17 1.400(5)
C18 C17 1.383(5)
C32 O8 1.151(5)
C32 Cr2 1.840(4)
C16 C11 1.419(5)
C16 Cr2 2.211(4)
C10 O2 1.430(4)
C10 C11 1.528(5)
C10 C17 1.531(5)
C10 C9 1.547(5)
C61 O13 1.150(5)
C61 Cr3 1.846(4)
C37 Cr3 2.228(4)
C5 Cr1 2.220(4)
C11 Cr2 2.234(3)
C29 Cr1 1.852(4)
C42 O10 1.420(4)
C42 C43 1.532(5)
C42 C49 1.539(5)
C42 C41 1.546(5)
C9 Cr1 2.234(3)
C7 Cr1 2.256(4)
C41 Cr3 2.258(3)
C63 O15 1.154(5)
C63 Cr4 1.846(4)
C31 Cr2 1.853(4)
C43 Cr4 2.234(4)
C14 Cr2 2.205(4)
Cr4 C46 2.209(4)

loop_
_geom_hbond_atom_site_label_D
_geom_hbond_atom_site_label_H
_geom_hbond_atom_site_label_A
_geom_hbond_distance_DH
_geom_hbond_distance_HA
_geom_hbond_distance_DA
_geom_hbond_angle_DHA
_geom_hbond_site_symmetry_A
O2 H2O O4 0.87(5) 2.31(5) 2.946(4) 130(4) 3_465
O10 H10O O9 0.85(5) 1.84(5) 2.659(4) 160(5) .
